data_4336424
loop_
_publ_author_name
'Jens Beckmann'
'Emanuel Hupf'
'Enno Lork'
'Stefan Mebs'

_publ_contact_author_email j.beckmann@uni-bremen.de
_publ_contact_author_name 'Jens Beckmann'
_publ_section_title
;
 Peri-Substituted (Ace)Naphthylphosphinoboranes. (Frustrated) Lewis Pairs
;
_journal_name_full 'Inorganic Chemistry'
_journal_page_first 11881
_journal_page_last 11888
_journal_paper_doi 10.1021/ic401406k
_journal_volume 52
_journal_year 2013
_chemical_formula_moiety 'C40 H38 B P'
_chemical_formula_sum 'C40 H38 B P'
_chemical_formula_weight 560.48
_chemical_name_systematic
;
 ? 
;
_space_group_crystal_system monoclinic
_space_group_IT_number 14
_space_group_name_Hall '-P 2yn'
_space_group_name_H-M_alt 'P 1 21/n 1'
_symmetry_space_group_name_Hall '-P 2yn'
_symmetry_space_group_name_H-M 'P 1 21/n 1'
_atom_sites_solution_hydrogens geom
_atom_sites_solution_primary direct
_atom_sites_solution_secondary difmap
_audit_creation_date 2012-11-30
_audit_creation_method
;
  Olex2 1.2
  (compiled Nov  5 2012 18:22:26, GUI svn.r4372)
;
_cell_angle_alpha 90.00
_cell_angle_beta 95.11(2)
_cell_angle_gamma 90.00
_cell_formula_units_Z 4
_cell_length_a 10.073(4)
_cell_length_b 27.770(6)
_cell_length_c 11.379(2)
_cell_measurement_reflns_used 36
_cell_measurement_temperature 173(2)
_cell_measurement_theta_max 25.054
_cell_measurement_theta_min 4.601
_cell_volume 3170.4(15)
_computing_cell_refinement 'Siemens XSCANS'
_computing_data_collection 'Siemens XSCANS'
_computing_data_reduction 'Siemens XSCANS'
_computing_molecular_graphics
;
O. V. Dolomanov, L. J. Bourhis, R. J. Gildea, J. A. K. Howard and H. Puschmann,
OLEX2: a complete structure solution, refinement and analysis program.
J. Appl. Cryst. (2009). 42, 339-341.
;
_computing_publication_material
;
O. V. Dolomanov, L. J. Bourhis, R. J. Gildea, J. A. K. Howard and H. Puschmann,
OLEX2: a complete structure solution, refinement and analysis program.
J. Appl. Cryst. (2009). 42, 339-341.
;
_computing_structure_refinement
;
XL, G.M. Sheldrick, Acta Cryst.
(2008). A64, 112-122
;
_computing_structure_solution
;
XS, G.M. Sheldrick, Acta Cryst.
(2008). A64, 112-122
;
_diffrn_ambient_temperature 173(2)
_diffrn_measured_fraction_theta_full 0.993
_diffrn_measured_fraction_theta_max 0.993
_diffrn_measurement_device_type 'Siemens P4'
_diffrn_measurement_method '2\q/\w scans'
_diffrn_radiation_monochromator graphite
_diffrn_radiation_type MoK\a
_diffrn_radiation_wavelength 0.71073
_diffrn_reflns_av_R_equivalents 0.0289
_diffrn_reflns_av_unetI/netI 0.0461
_diffrn_reflns_limit_h_max 13
_diffrn_reflns_limit_h_min -13
_diffrn_reflns_limit_k_max 17
_diffrn_reflns_limit_k_min -36
_diffrn_reflns_limit_l_max 14
_diffrn_reflns_limit_l_min -14
_diffrn_reflns_number 8917
_diffrn_reflns_theta_full 27.50
_diffrn_reflns_theta_max 27.50
_diffrn_reflns_theta_min 2.50
_diffrn_source 'normal-focus sealed tube'
_diffrn_standards_interval_count 197
_diffrn_standards_number 3
_exptl_absorpt_coefficient_mu 0.114
_exptl_absorpt_correction_type none
_exptl_crystal_colour colourless
_exptl_crystal_colour_primary colourless
_exptl_crystal_density_diffrn 1.174
_exptl_crystal_F_000 1192
_exptl_crystal_size_max 1.0
_exptl_crystal_size_mid 0.9
_exptl_crystal_size_min 0.9
_refine_diff_density_max 0.471
_refine_diff_density_min -0.584
_refine_diff_density_rms 0.056
_refine_ls_extinction_method none
_refine_ls_goodness_of_fit_ref 1.042
_refine_ls_hydrogen_treatment constr
_refine_ls_matrix_type full
_refine_ls_number_parameters 385
_refine_ls_number_reflns 7238
_refine_ls_number_restraints 0
_refine_ls_restrained_S_all 1.042
_refine_ls_R_factor_all 0.0770
_refine_ls_R_factor_gt 0.0565
_refine_ls_shift/su_max 0.027
_refine_ls_shift/su_mean 0.000
_refine_ls_structure_factor_coef Fsqd
_refine_ls_weighting_details 'calc w=1/[\s^2^(Fo^2^)+(0.0825P)^2^+1.4909P] where P=(Fo^2^+2Fc^2^)/3'
_refine_ls_weighting_scheme calc
_refine_ls_wR_factor_gt 0.1469
_refine_ls_wR_factor_ref 0.1632
_reflns_number_gt 5544
_reflns_number_total 7238
_reflns_threshold_expression >2sigma(I)
_cod_data_source_file ic401406k_si_002.cif
_cod_data_source_block compound1
_cod_database_code 4336424
_olex2_refinement_description
;
1. Fixed Uiso
 At 1.2 times of:
  H25 of C25, H31 of C31, H32 of C32, H33 of C33, H34 of C34, H35 of C35, H42
  of C42, H44 of C44, H52 of C52, H54 of C54, H11 of C11, H12 of C12, H13 of
  C13, H15 of C15, H16 of C16, H17 of C17, H21 of C21, H22 of C22, H23 of C23,
  H24 of C24
 At 1.5 times of:
  {H46A,H46B,H46C} of C46, {H47A,H47B,H47C} of C47, {H48A,H48B,H48C} of C48,
  {H58A,H58B,H58C} of C58, {H57A,H57B,H57C} of C57, {H56A,H56B,H56C} of C56
2.a Aromatic/amide H refined with riding coordinates:
 C11(H11), C12(H12), C13(H13), C15(H15), C16(H16), C17(H17), C21(H21),
 C22(H22), C23(H23), C24(H24), C25(H25), C31(H31), C32(H32), C33(H33), C34(H34),
  C35(H35), C42(H42), C44(H44), C52(H52), C54(H54)
2.b Idealised Me refined as rotating group:
 C46(H46A,H46B,H46C), C47(H47A,H47B,H47C), C48(H48A,H48B,H48C), C56(H56A,H56B,
 H56C), C57(H57A,H57B,H57C), C58(H58A,H58B,H58C)
;

loop_
_space_group_symop_id
_space_group_symop_operation_xyz
1 'x, y, z'
2 '-x+1/2, y+1/2, -z+1/2'
3 '-x, -y, -z'
4 'x-1/2, -y-1/2, z-1/2'

loop_
_atom_site_label
_atom_site_type_symbol
_atom_site_fract_x
_atom_site_fract_y
_atom_site_fract_z
_atom_site_U_iso_or_equiv
_atom_site_adp_type
_atom_site_occupancy
_atom_site_symmetry_multiplicity
_atom_site_calc_flag
_atom_site_refinement_flags
P1 P 0.29141(5) 0.109672(18) 0.14532(4) 0.02469(13) Uani 1 1 d .
C10 C 0.49635(19) 0.16459(7) 0.25977(16) 0.0272(4) Uani 1 1 d .
C11 C 0.5794(2) 0.20021(8) 0.30754(19) 0.0347(5) Uani 1 1 d .
H11 H 0.5457 0.2229 0.3598 0.042 Uiso 1 1 calc R
C12 C 0.7139(2) 0.20387(9) 0.2808(2) 0.0395(5) Uani 1 1 d .
H12 H 0.7682 0.2291 0.3147 0.047 Uiso 1 1 calc R
C13 C 0.7663(2) 0.17176(9) 0.20741(19) 0.0370(5) Uani 1 1 d .
H13 H 0.8576 0.1740 0.1932 0.044 Uiso 1 1 calc R
C14 C 0.68548(19) 0.13485(8) 0.15180(18) 0.0316(4) Uani 1 1 d .
C15 C 0.7316(2) 0.09981(9) 0.0755(2) 0.0393(5) Uani 1 1 d .
H15 H 0.8225 0.1002 0.0594 0.047 Uiso 1 1 calc R
C16 C 0.6487(2) 0.06540(9) 0.0245(2) 0.0400(5) Uani 1 1 d .
H16 H 0.6834 0.0411 -0.0230 0.048 Uiso 1 1 calc R
C17 C 0.5115(2) 0.06561(8) 0.04168(18) 0.0332(4) Uani 1 1 d .
H17 H 0.4535 0.0424 0.0032 0.040 Uiso 1 1 calc R
C18 C 0.46237(18) 0.09958(7) 0.11444(16) 0.0268(4) Uani 1 1 d .
C19 C 0.54887(18) 0.13335(7) 0.17564(16) 0.0260(4) Uani 1 1 d .
C20 C 0.19503(19) 0.12867(8) 0.00931(17) 0.0293(4) Uani 1 1 d .
C21 C 0.0842(2) 0.15808(8) 0.0177(2) 0.0366(5) Uani 1 1 d .
H21 H 0.0605 0.1678 0.0931 0.044 Uiso 1 1 calc R
C22 C 0.0077(2) 0.17333(9) -0.0840(2) 0.0434(5) Uani 1 1 d .
H22 H -0.0684 0.1930 -0.0776 0.052 Uiso 1 1 calc R
C23 C 0.0429(3) 0.15979(9) -0.1935(2) 0.0458(6) Uani 1 1 d .
H23 H -0.0086 0.1705 -0.2627 0.055 Uiso 1 1 calc R
C24 C 0.1525(2) 0.13080(9) -0.20312(19) 0.0427(5) Uani 1 1 d .
H24 H 0.1767 0.1219 -0.2790 0.051 Uiso 1 1 calc R
C25 C 0.2280(2) 0.11449(8) -0.10274(18) 0.0336(4) Uani 1 1 d .
H25 H 0.3019 0.0938 -0.1101 0.040 Uiso 1 1 calc R
C30 C 0.2271(2) 0.04987(8) 0.17243(17) 0.0292(4) Uani 1 1 d .
C31 C 0.0982(2) 0.03641(9) 0.13066(19) 0.0386(5) Uani 1 1 d .
H31 H 0.0433 0.0583 0.0841 0.046 Uiso 1 1 calc R
C32 C 0.0494(3) -0.00885(10) 0.1568(2) 0.0497(6) Uani 1 1 d .
H32 H -0.0390 -0.0175 0.1287 0.060 Uiso 1 1 calc R
C33 C 0.1276(3) -0.04101(10) 0.2226(2) 0.0536(7) Uani 1 1 d .
H33 H 0.0936 -0.0718 0.2404 0.064 Uiso 1 1 calc R
C34 C 0.2567(3) -0.02829(9) 0.2630(2) 0.0479(6) Uani 1 1 d .
H34 H 0.3116 -0.0506 0.3081 0.057 Uiso 1 1 calc R
C35 C 0.3063(2) 0.01652(8) 0.23829(18) 0.0358(5) Uani 1 1 d .
H35 H 0.3950 0.0248 0.2663 0.043 Uiso 1 1 calc R
C40 C 0.26928(19) 0.20810(8) 0.29857(17) 0.0295(4) Uani 1 1 d .
C41 C 0.2539(2) 0.23886(8) 0.19867(18) 0.0314(4) Uani 1 1 d .
C42 C 0.1764(2) 0.28068(8) 0.1993(2) 0.0394(5) Uani 1 1 d .
H42 H 0.1634 0.2994 0.1293 0.047 Uiso 1 1 calc R
C43 C 0.1179(2) 0.29559(8) 0.2991(2) 0.0417(5) Uani 1 1 d .
C44 C 0.1477(2) 0.26925(9) 0.4014(2) 0.0401(5) Uani 1 1 d .
H44 H 0.1158 0.2804 0.4726 0.048 Uiso 1 1 calc R
C45 C 0.2227(2) 0.22689(8) 0.40406(18) 0.0344(5) Uani 1 1 d .
C46 C 0.3265(2) 0.23199(8) 0.08833(18) 0.0365(5) Uani 1 1 d .
H46A H 0.4031 0.2538 0.0909 0.055 Uiso 1 1 calc R
H46B H 0.2656 0.2391 0.0184 0.055 Uiso 1 1 calc R
H46C H 0.3574 0.1986 0.0845 0.055 Uiso 1 1 calc R
C47 C 0.0302(3) 0.33974(12) 0.2973(3) 0.0662(9) Uani 1 1 d .
H47A H -0.0620 0.3306 0.2725 0.099 Uiso 1 1 calc R
H47B H 0.0611 0.3633 0.2417 0.099 Uiso 1 1 calc R
H47C H 0.0348 0.3539 0.3765 0.099 Uiso 1 1 calc R
C48 C 0.2567(3) 0.20498(10) 0.52508(19) 0.0515(7) Uani 1 1 d .
H48A H 0.2554 0.2301 0.5854 0.077 Uiso 1 1 calc R
H48B H 0.3457 0.1905 0.5286 0.077 Uiso 1 1 calc R
H48C H 0.1911 0.1801 0.5395 0.077 Uiso 1 1 calc R
C50 C 0.3194(2) 0.11555(7) 0.39546(16) 0.0290(4) Uani 1 1 d .
C51 C 0.4213(2) 0.09096(8) 0.46597(18) 0.0359(5) Uani 1 1 d .
C52 C 0.3893(3) 0.05520(9) 0.54479(19) 0.0428(5) Uani 1 1 d .
H52 H 0.4600 0.0394 0.5902 0.051 Uiso 1 1 calc R
C53 C 0.2600(3) 0.04156(9) 0.5602(2) 0.0436(5) Uani 1 1 d .
C54 C 0.1597(2) 0.06529(9) 0.4925(2) 0.0395(5) Uani 1 1 d .
H54 H 0.0696 0.0568 0.5008 0.047 Uiso 1 1 calc R
C55 C 0.1863(2) 0.10128(8) 0.41217(17) 0.0328(4) Uani 1 1 d .
C56 C 0.5688(2) 0.10179(12) 0.4637(2) 0.0541(7) Uani 1 1 d .
H56A H 0.5956 0.0959 0.3842 0.081 Uiso 1 1 calc R
H56B H 0.6204 0.0809 0.5202 0.081 Uiso 1 1 calc R
H56C H 0.5857 0.1356 0.4852 0.081 Uiso 1 1 calc R
C57 C 0.2292(4) 0.00265(11) 0.6468(3) 0.0677(9) Uani 1 1 d .
H57A H 0.2094 -0.0275 0.6042 0.102 Uiso 1 1 calc R
H57B H 0.1518 0.0123 0.6878 0.102 Uiso 1 1 calc R
H57C H 0.3063 -0.0020 0.7045 0.102 Uiso 1 1 calc R
C58 C 0.0657(2) 0.12407(9) 0.3459(2) 0.0384(5) Uani 1 1 d .
H58A H 0.0448 0.1544 0.3841 0.058 Uiso 1 1 calc R
H58B H -0.0106 0.1022 0.3463 0.058 Uiso 1 1 calc R
H58C H 0.0845 0.1304 0.2643 0.058 Uiso 1 1 calc R
B1 B 0.3455(2) 0.15623(9) 0.29419(18) 0.0274(4) Uani 1 1 d .

loop_
_atom_site_aniso_label
_atom_site_aniso_U_11
_atom_site_aniso_U_22
_atom_site_aniso_U_33
_atom_site_aniso_U_23
_atom_site_aniso_U_13
_atom_site_aniso_U_12
P1 0.0203(2) 0.0322(3) 0.0219(2) 0.00051(19) 0.00359(17) 0.00177(19)
C10 0.0239(9) 0.0338(10) 0.0237(9) 0.0023(8) 0.0013(7) 0.0043(8)
C11 0.0325(10) 0.0399(11) 0.0312(10) -0.0045(9) 0.0009(8) -0.0003(9)
C12 0.0327(11) 0.0483(13) 0.0365(11) -0.0013(10) -0.0024(9) -0.0090(10)
C13 0.0223(9) 0.0512(13) 0.0375(11) 0.0046(10) 0.0020(8) -0.0031(9)
C14 0.0215(9) 0.0418(11) 0.0319(10) 0.0048(9) 0.0044(7) 0.0025(8)
C15 0.0234(10) 0.0543(14) 0.0415(12) 0.0013(10) 0.0098(8) 0.0076(9)
C16 0.0350(11) 0.0459(13) 0.0409(12) -0.0050(10) 0.0137(9) 0.0120(10)
C17 0.0306(10) 0.0358(11) 0.0337(10) -0.0022(9) 0.0054(8) 0.0033(8)
C18 0.0225(9) 0.0340(10) 0.0245(9) 0.0029(8) 0.0051(7) 0.0042(7)
C19 0.0213(9) 0.0321(10) 0.0246(9) 0.0049(7) 0.0022(7) 0.0032(7)
C20 0.0242(9) 0.0368(11) 0.0266(9) 0.0042(8) 0.0011(7) -0.0027(8)
C21 0.0278(10) 0.0461(12) 0.0359(11) 0.0052(9) 0.0025(8) 0.0042(9)
C22 0.0300(11) 0.0453(13) 0.0534(14) 0.0121(11) -0.0047(10) 0.0018(9)
C23 0.0464(13) 0.0494(14) 0.0386(12) 0.0135(11) -0.0139(10) -0.0093(11)
C24 0.0490(14) 0.0516(14) 0.0261(10) 0.0038(10) -0.0031(9) -0.0070(11)
C25 0.0329(10) 0.0396(11) 0.0283(10) 0.0001(8) 0.0027(8) -0.0023(9)
C30 0.0288(10) 0.0368(10) 0.0225(9) -0.0011(8) 0.0054(7) -0.0043(8)
C31 0.0308(11) 0.0524(14) 0.0327(11) 0.0012(10) 0.0035(8) -0.0076(10)
C32 0.0447(13) 0.0649(17) 0.0398(13) -0.0023(12) 0.0060(10) -0.0262(12)
C33 0.0719(18) 0.0526(15) 0.0366(12) 0.0026(11) 0.0074(12) -0.0286(14)
C34 0.0675(17) 0.0411(13) 0.0337(12) 0.0090(10) -0.0034(11) -0.0092(12)
C35 0.0399(11) 0.0386(11) 0.0282(10) 0.0010(9) -0.0006(8) -0.0038(9)
C40 0.0262(9) 0.0368(11) 0.0261(9) -0.0026(8) 0.0056(7) 0.0028(8)
C41 0.0295(10) 0.0367(11) 0.0285(10) -0.0021(8) 0.0049(8) 0.0020(8)
C42 0.0428(12) 0.0392(12) 0.0357(11) 0.0021(9) 0.0010(9) 0.0097(10)
C43 0.0351(11) 0.0402(12) 0.0494(13) -0.0115(10) 0.0022(10) 0.0111(10)
C44 0.0354(11) 0.0474(13) 0.0389(12) -0.0123(10) 0.0116(9) 0.0033(10)
C45 0.0359(11) 0.0393(11) 0.0293(10) -0.0043(9) 0.0093(8) 0.0013(9)
C46 0.0403(12) 0.0396(11) 0.0307(10) 0.0069(9) 0.0092(9) 0.0047(9)
C47 0.0672(19) 0.0627(18) 0.0677(19) -0.0137(15) 0.0007(15) 0.0339(15)
C48 0.0796(19) 0.0514(15) 0.0250(11) -0.0054(10) 0.0127(11) 0.0082(13)
C50 0.0309(10) 0.0365(11) 0.0198(8) -0.0018(8) 0.0034(7) 0.0029(8)
C51 0.0372(11) 0.0455(12) 0.0249(10) 0.0012(9) 0.0021(8) 0.0092(9)
C52 0.0505(14) 0.0486(13) 0.0293(11) 0.0077(10) 0.0031(9) 0.0148(11)
C53 0.0578(15) 0.0427(13) 0.0326(11) 0.0041(10) 0.0160(10) 0.0055(11)
C54 0.0406(12) 0.0443(12) 0.0359(11) 0.0003(10) 0.0164(9) 0.0009(10)
C55 0.0337(10) 0.0401(11) 0.0256(9) -0.0030(8) 0.0088(8) 0.0041(9)
C56 0.0375(13) 0.085(2) 0.0383(13) 0.0224(13) -0.0048(10) 0.0070(13)
C57 0.081(2) 0.0618(18) 0.0641(19) 0.0275(15) 0.0280(16) 0.0131(16)
C58 0.0279(10) 0.0542(14) 0.0342(11) 0.0014(10) 0.0095(8) 0.0030(9)
B1 0.0245(10) 0.0370(12) 0.0206(9) 0.0011(8) 0.0025(7) 0.0039(9)

loop_
_atom_type_symbol
_atom_type_description
_atom_type_scat_dispersion_real
_atom_type_scat_dispersion_imag
_atom_type_scat_source
C C 0.0033 0.0016 'International Tables Vol C Tables 4.2.6.8 and 6.1.1.4'
H H 0.0000 0.0000 'International Tables Vol C Tables 4.2.6.8 and 6.1.1.4'
B B 0.0013 0.0007 'International Tables Vol C Tables 4.2.6.8 and 6.1.1.4'
P P 0.1023 0.0942 'International Tables Vol C Tables 4.2.6.8 and 6.1.1.4'

loop_
_geom_angle_atom_site_label_1
_geom_angle_atom_site_label_2
_geom_angle_atom_site_label_3
_geom_angle
C18 P1 C20 108.83(9)
C18 P1 C30 104.54(9)
C18 P1 B1 93.83(9)
C20 P1 B1 124.62(9)
C30 P1 C20 103.68(9)
C30 P1 B1 118.81(9)
C11 C10 C19 116.96(18)
C11 C10 B1 123.91(18)
C19 C10 B1 119.13(17)
C10 C11 C12 121.7(2)
C13 C12 C11 121.0(2)
C12 C13 C14 120.55(19)
C13 C14 C19 117.38(19)
C15 C14 C13 124.37(19)
C15 C14 C19 118.25(19)
C16 C15 C14 121.50(19)
C15 C16 C17 120.5(2)
C18 C17 C16 119.7(2)
C17 C18 P1 128.49(16)
C17 C18 C19 120.67(18)
C19 C18 P1 110.83(14)
C14 C19 C10 122.07(18)
C18 C19 C10 118.84(17)
C18 C19 C14 119.10(18)
C21 C20 P1 118.62(16)
C21 C20 C25 118.89(19)
C25 C20 P1 122.49(16)
C20 C21 C22 120.5(2)
C23 C22 C21 119.9(2)
C22 C23 C24 120.2(2)
C23 C24 C25 120.6(2)
C24 C25 C20 119.9(2)
C31 C30 P1 121.49(17)
C31 C30 C35 118.4(2)
C35 C30 P1 120.12(16)
C32 C31 C30 120.3(2)
C33 C32 C31 120.6(2)
C32 C33 C34 119.5(2)
C35 C34 C33 120.5(2)
C34 C35 C30 120.6(2)
C41 C40 C45 115.67(19)
C41 C40 B1 121.59(17)
C45 C40 B1 122.60(18)
C40 C41 C46 124.03(18)
C42 C41 C40 121.10(19)
C42 C41 C46 114.69(19)
C43 C42 C41 121.9(2)
C42 C43 C47 121.4(2)
C44 C43 C42 117.0(2)
C44 C43 C47 121.5(2)
C43 C44 C45 122.6(2)
C40 C45 C48 123.5(2)
C44 C45 C40 120.5(2)
C44 C45 C48 115.83(19)
C51 C50 C55 115.56(19)
C51 C50 B1 124.83(18)
C55 C50 B1 119.54(17)
C50 C51 C56 123.6(2)
C52 C51 C50 120.6(2)
C52 C51 C56 115.7(2)
C53 C52 C51 123.4(2)
C52 C53 C57 121.9(2)
C54 C53 C52 116.7(2)
C54 C53 C57 121.4(2)
C53 C54 C55 122.2(2)
C50 C55 C58 122.72(19)
C54 C55 C50 121.6(2)
C54 C55 C58 115.71(19)
C10 B1 P1 94.17(12)
C10 B1 C40 109.55(17)
C10 B1 C50 118.57(16)
C40 B1 P1 117.66(13)
C40 B1 C50 118.47(16)
C50 B1 P1 95.32(13)

loop_
_geom_bond_atom_site_label_1
_geom_bond_atom_site_label_2
_geom_bond_distance
P1 C18 1.810(2)
P1 C20 1.830(2)
P1 C30 1.819(2)
P1 B1 2.162(2)
C10 C11 1.376(3)
C10 C19 1.428(3)
C10 B1 1.619(3)
C11 C12 1.419(3)
C12 C13 1.360(3)
C13 C14 1.422(3)
C14 C15 1.410(3)
C14 C19 1.427(3)
C15 C16 1.365(3)
C16 C17 1.413(3)
C17 C18 1.376(3)
C18 C19 1.420(3)
C20 C21 1.393(3)
C20 C25 1.402(3)
C21 C22 1.398(3)
C22 C23 1.378(4)
C23 C24 1.379(4)
C24 C25 1.391(3)
C30 C31 1.394(3)
C30 C35 1.396(3)
C31 C32 1.391(3)
C32 C33 1.369(4)
C33 C34 1.386(4)
C34 C35 1.379(3)
C40 C41 1.419(3)
C40 C45 1.426(3)
C40 B1 1.635(3)
C41 C42 1.400(3)
C41 C46 1.520(3)
C42 C43 1.389(3)
C43 C44 1.385(3)
C43 C47 1.510(3)
C44 C45 1.397(3)
C45 C48 1.517(3)
C50 C51 1.420(3)
C50 C55 1.427(3)
C50 B1 1.652(3)
C51 C52 1.395(3)
C51 C56 1.519(3)
C52 C53 1.383(4)
C53 C54 1.382(3)
C53 C57 1.513(3)
C54 C55 1.396(3)
C55 C58 1.511(3)

loop_
_geom_torsion_atom_site_label_1
_geom_torsion_atom_site_label_2
_geom_torsion_atom_site_label_3
_geom_torsion_atom_site_label_4
_geom_torsion
P1 C18 C19 C10 7.7(2)
P1 C18 C19 C14 -172.70(15)
P1 C20 C21 C22 -179.87(18)
P1 C20 C25 C24 -178.80(17)
P1 C30 C31 C32 -177.30(17)
P1 C30 C35 C34 177.62(18)
C10 C11 C12 C13 -0.7(3)
C11 C10 C19 C14 7.3(3)
C11 C10 C19 C18 -173.07(18)
C11 C10 B1 P1 165.44(18)
C11 C10 B1 C40 44.1(2)
C11 C10 B1 C50 -96.2(2)
C11 C12 C13 C14 2.6(3)
C12 C13 C14 C15 -179.3(2)
C12 C13 C14 C19 0.4(3)
C13 C14 C15 C16 -179.7(2)
C13 C14 C19 C10 -5.5(3)
C13 C14 C19 C18 174.87(18)
C14 C15 C16 C17 3.5(4)
C15 C14 C19 C10 174.26(19)
C15 C14 C19 C18 -5.4(3)
C15 C16 C17 C18 -2.7(3)
C16 C17 C18 P1 176.51(17)
C16 C17 C18 C19 -2.2(3)
C17 C18 C19 C10 -173.37(18)
C17 C18 C19 C14 6.3(3)
C18 P1 C20 C21 -151.68(17)
C18 P1 C20 C25 28.7(2)
C18 P1 C30 C31 -140.29(17)
C18 P1 C30 C35 40.95(18)
C18 P1 B1 C10 15.43(13)
C18 P1 B1 C40 130.08(15)
C18 P1 B1 C50 -103.80(12)
C19 C10 C11 C12 -4.2(3)
C19 C10 B1 P1 -15.03(19)
C19 C10 B1 C40 -136.36(18)
C19 C10 B1 C50 83.3(2)
C19 C14 C15 C16 0.6(3)
C20 P1 C18 C17 -64.4(2)
C20 P1 C18 C19 114.43(14)
C20 P1 C30 C31 -26.32(19)
C20 P1 C30 C35 154.93(16)
C20 P1 B1 C10 -100.62(13)
C20 P1 B1 C40 14.03(19)
C20 P1 B1 C50 140.14(12)
C20 C21 C22 C23 -0.9(4)
C21 C20 C25 C24 1.6(3)
C21 C22 C23 C24 0.7(4)
C22 C23 C24 C25 0.6(4)
C23 C24 C25 C20 -1.8(3)
C25 C20 C21 C22 -0.3(3)
C30 P1 C18 C17 45.9(2)
C30 P1 C18 C19 -135.29(14)
C30 P1 C20 C21 97.46(18)
C30 P1 C20 C25 -82.12(19)
C30 P1 B1 C10 124.34(12)
C30 P1 B1 C40 -121.01(15)
C30 P1 B1 C50 5.10(15)
C30 C31 C32 C33 -0.8(4)
C31 C30 C35 C34 -1.2(3)
C31 C32 C33 C34 -0.3(4)
C32 C33 C34 C35 0.6(4)
C33 C34 C35 C30 0.2(4)
C35 C30 C31 C32 1.5(3)
C40 C41 C42 C43 4.0(3)
C41 C40 C45 C44 10.1(3)
C41 C40 C45 C48 -166.0(2)
C41 C40 B1 P1 -47.2(2)
C41 C40 B1 C10 58.7(2)
C41 C40 B1 C50 -160.98(19)
C41 C42 C43 C44 4.7(4)
C41 C42 C43 C47 -177.7(2)
C42 C43 C44 C45 -5.8(4)
C43 C44 C45 C40 -1.8(3)
C43 C44 C45 C48 174.6(2)
C45 C40 C41 C42 -11.2(3)
C45 C40 C41 C46 163.8(2)
C45 C40 B1 P1 137.40(18)
C45 C40 B1 C10 -116.7(2)
C45 C40 B1 C50 23.6(3)
C46 C41 C42 C43 -171.4(2)
C47 C43 C44 C45 176.6(2)
C50 C51 C52 C53 -0.3(4)
C51 C50 C55 C54 -0.3(3)
C51 C50 C55 C58 179.12(19)
C51 C50 B1 P1 105.71(19)
C51 C50 B1 C10 8.0(3)
C51 C50 B1 C40 -128.8(2)
C51 C52 C53 C54 0.1(4)
C51 C52 C53 C57 -179.9(2)
C52 C53 C54 C55 0.0(3)
C53 C54 C55 C50 0.1(3)
C53 C54 C55 C58 -179.4(2)
C55 C50 C51 C52 0.4(3)
C55 C50 C51 C56 -178.3(2)
C55 C50 B1 P1 -71.02(18)
C55 C50 B1 C10 -168.72(18)
C55 C50 B1 C40 54.5(3)
C56 C51 C52 C53 178.5(2)
C57 C53 C54 C55 180.0(2)
B1 P1 C18 C17 166.95(19)
B1 P1 C18 C19 -14.20(15)
B1 P1 C20 C21 -43.0(2)
B1 P1 C20 C25 137.46(17)
B1 P1 C30 C31 116.92(17)
B1 P1 C30 C35 -61.84(19)
B1 C10 C11 C12 175.38(19)
B1 C10 C19 C14 -172.25(18)
B1 C10 C19 C18 7.4(3)
B1 C40 C41 C42 173.1(2)
B1 C40 C41 C46 -11.9(3)
B1 C40 C45 C44 -174.3(2)
B1 C40 C45 C48 9.6(3)
B1 C50 C51 C52 -176.43(19)
B1 C50 C51 C56 4.8(3)
B1 C50 C55 C54 176.71(19)
B1 C50 C55 C58 -3.9(3)
